data_1543839
loop_
_publ_author_name
'Naito, Wakana'
'Yasuda, Nobuhiro'
'Morimoto, Tatsuki'
'Shigeta, Yasuteru'
'Takaya, Hikaru'
'Hisaki, Ichiro'
'Maeda, Hiromitsu'

_publ_section_title
;
 Doubly N-Methylated Porphyrinoids.
;
_journal_issue 12
_journal_name_full 'Organic letters'
_journal_page_first 3006
_journal_page_last 3009
_journal_paper_doi 10.1021/acs.orglett.6b01377
_journal_volume 18
_journal_year 2016
_chemical_formula_moiety 'C45 H30 F12 N4 O3, 0.20(C H4 O)'
_chemical_formula_sum 'C45.2 H30.81 F12 N4 O3.2'
_chemical_formula_weight 909.22
_chemical_name_common p-EtOcorrole
_chemical_name_systematic 5,10,15-Tris(4-ethoxy-2,3,5,6-tetrafluorophenyl)-21,22-dimethylcorrole
_space_group_crystal_system monoclinic
_space_group_IT_number 14
_space_group_name_H-M_alt 'P 1 21/a 1'
_symmetry_space_group_name_Hall '-P 2yab'
_symmetry_space_group_name_H-M 'P 1 21/a 1'
_atom_sites_solution_hydrogens mixed
_audit_creation_method SHELXL-2014/7
_cell_angle_alpha 90
_cell_angle_beta 105.322(3)
_cell_angle_gamma 90
_cell_formula_units_Z 4
_cell_length_a 11.6420(19)
_cell_length_b 30.056(5)
_cell_length_c 11.989(2)
_cell_measurement_reflns_used 42149
_cell_measurement_temperature 90(2)
_cell_measurement_theta_max 27.762
_cell_measurement_theta_min 2.076
_cell_volume 4046.0(12)
_computing_cell_refinement 'Rapid Auto(Rigaku)'
_computing_data_collection 'Rapid Auto(Rigaku)'
_computing_data_reduction 'Rapid Auto(Rigaku)'
_computing_structure_refinement 'SHELXL-2014/7 (Sheldrick, 2014)'
_computing_structure_solution 'SHELXS-97 (Sheldrick, 1990)'
_diffrn_ambient_temperature 90(2)
_diffrn_detector_area_resol_mean 'Oscillation Photograph'
_diffrn_measured_fraction_theta_full 0.984
_diffrn_measured_fraction_theta_max 0.984
_diffrn_measurement_device_type 'Si(111) Channel Cut'
_diffrn_measurement_method 'Rigaku Saturn 724'
_diffrn_radiation_type Synchrotron
_diffrn_radiation_wavelength 0.78203
_diffrn_reflns_av_R_equivalents 0.0965
_diffrn_reflns_av_unetI/netI 0.0723
_diffrn_reflns_Laue_measured_fraction_full 0.984
_diffrn_reflns_Laue_measured_fraction_max 0.984
_diffrn_reflns_limit_h_max 13
_diffrn_reflns_limit_h_min -13
_diffrn_reflns_limit_k_max 35
_diffrn_reflns_limit_k_min -35
_diffrn_reflns_limit_l_max 14
_diffrn_reflns_limit_l_min -14
_diffrn_reflns_number 42149
_diffrn_reflns_point_group_measured_fraction_full 0.984
_diffrn_reflns_point_group_measured_fraction_max 0.984
_diffrn_reflns_theta_full 27.762
_diffrn_reflns_theta_max 27.762
_diffrn_reflns_theta_min 2.076
_diffrn_source 'synchrotron radiation SPring-8 BL40XU'
_exptl_absorpt_coefficient_mu 0.165
_exptl_absorpt_correction_T_max 1.000
_exptl_absorpt_correction_T_min 0.773
_exptl_absorpt_correction_type multi-scan
_exptl_absorpt_process_details 'ABSCOR (T.Higashi, 2001)'
_exptl_crystal_colour Green
_exptl_crystal_density_diffrn 1.493
_exptl_crystal_description Plate
_exptl_crystal_F_000 1855
_exptl_crystal_size_max 0.070
_exptl_crystal_size_mid 0.020
_exptl_crystal_size_min 0.010
_refine_diff_density_max 1.006
_refine_diff_density_min -0.435
_refine_diff_density_rms 0.089
_refine_ls_extinction_method none
_refine_ls_goodness_of_fit_ref 1.107
_refine_ls_hydrogen_treatment mixed
_refine_ls_matrix_type full
_refine_ls_number_parameters 595
_refine_ls_number_reflns 7044
_refine_ls_number_restraints 2
_refine_ls_restrained_S_all 1.106
_refine_ls_R_factor_all 0.1172
_refine_ls_R_factor_gt 0.0668
_refine_ls_shift/su_max <0.001
_refine_ls_shift/su_mean <0.001
_refine_ls_structure_factor_coef Fsqd
_refine_ls_weighting_details 'w=1/[s^2^(Fo^2^)+(0.0573P)^2^+10.2444P] where P=(Fo^2^+2Fc^2^)/3'
_refine_ls_weighting_scheme calc
_refine_ls_wR_factor_gt 0.1493
_refine_ls_wR_factor_ref 0.1973
_reflns_Friedel_coverage 0.000
_reflns_number_gt 4527
_reflns_number_total 7044
_reflns_threshold_expression 'I > 2s(I)'
_cod_data_source_file ol6b01377_si_002.cif
_cod_data_source_block 3b
_cod_original_formula_sum 'C45.20 H30.81 F12 N4 O3.20'
_cod_database_code 1543839
_shelx_shelxl_version_number 2014/7
_shelx_space_group_comment
;
The symmetry employed for this shelxl refinement is uniquely defined
by the following loop, which should always be used as a source of
symmetry information in preference to the above space-group names.
They are only intended as comments.
;
_shelx_estimated_absorpt_t_min 0.989
_shelx_estimated_absorpt_t_max 0.998

loop_
_space_group_symop_operation_xyz
'x, y, z'
'-x+1/2, y+1/2, -z'
'-x, -y, -z'
'x-1/2, -y-1/2, z'

loop_
_atom_site_label
_atom_site_type_symbol
_atom_site_fract_x
_atom_site_fract_y
_atom_site_fract_z
_atom_site_U_iso_or_equiv
_atom_site_adp_type
_atom_site_occupancy
_atom_site_site_symmetry_order
_atom_site_calc_flag
_atom_site_refinement_flags_posn
_atom_site_refinement_flags_adp
_atom_site_refinement_flags_occupancy
F0 F 0.2402(2) 0.22283(8) 0.9659(2) 0.0385(6) Uani 1 1 d . . .
F1 F 0.7647(2) 0.09500(8) 1.0013(2) 0.0426(7) Uani 1 1 d . . .
F2 F 0.6528(2) 0.31613(8) 1.7109(2) 0.0391(6) Uani 1 1 d . . .
F3 F 0.5187(2) 0.33938(8) 0.9602(2) 0.0399(7) Uani 1 1 d . . .
F4 F 0.6376(3) 0.39152(9) 1.8254(2) 0.0476(7) Uani 1 1 d . . .
F5 F 0.5688(2) -0.05142(8) 1.1528(2) 0.0425(7) Uani 1 1 d . . .
F6 F 0.7696(3) 0.01821(9) 0.8946(3) 0.0519(8) Uani 1 1 d . . .
F7 F 0.0810(2) 0.26224(9) 0.7904(2) 0.0451(7) Uani 1 1 d . . .
F8 F 0.5532(2) 0.02743(8) 1.2509(2) 0.0389(6) Uani 1 1 d . . .
F9 F 0.3603(2) 0.37905(9) 0.7861(2) 0.0431(7) Uani 1 1 d . . .
F10 F 0.6998(3) 0.40181(9) 1.3873(2) 0.0466(7) Uani 1 1 d . . .
F11 F 0.6736(3) 0.47722(9) 1.5005(2) 0.0560(8) Uani 1 1 d . . .
O0 O 0.1233(3) 0.34043(11) 0.6981(3) 0.0447(9) Uani 1 1 d . . .
O1 O 0.6331(3) 0.47559(11) 1.7174(3) 0.0465(9) Uani 1 1 d . . .
N0 N 0.6075(3) 0.28302(11) 1.2683(3) 0.0296(8) Uani 1 1 d . . .
O2 O 0.6618(3) -0.06211(10) 0.9717(3) 0.0410(8) Uani 1 1 d . . .
N1 N 0.6841(3) 0.23148(11) 1.4830(3) 0.0301(8) Uani 1 1 d . . .
N2 N 0.5792(3) 0.18813(11) 1.1537(3) 0.0300(8) Uani 1 1 d . . .
C18 C 0.4112(4) 0.31946(14) 0.9201(4) 0.0289(10) Uani 1 1 d . . .
C19 C 0.4805(4) 0.18571(14) 0.9601(4) 0.0329(10) Uani 1 1 d . . .
H1 H 0.4351 0.1948 0.8856 0.039 Uiso 1 1 calc R U .
C20 C 0.2738(4) 0.26106(14) 0.9214(4) 0.0286(10) Uani 1 1 d . . .
C21 C 0.8676(4) 0.22071(14) 1.6052(4) 0.0329(10) Uani 1 1 d . . .
H2 H 0.9378 0.2069 1.6507 0.040 Uiso 1 1 calc R U .
C22 C 0.6703(4) 0.35518(14) 1.5408(4) 0.0319(10) Uani 1 1 d . . .
C23 C 0.6783(4) 0.39789(15) 1.4941(4) 0.0353(11) Uani 1 1 d . . .
N3 N 0.6911(3) 0.15602(12) 1.3555(3) 0.0331(9) Uani 1 1 d . . .
H3 H 0.6470 0.1783 1.3203 0.040 Uiso 1 1 calc R U .
C25 C 0.5131(4) 0.21379(14) 1.0636(4) 0.0296(10) Uani 1 1 d . . .
C26 C 0.3273(4) 0.34029(15) 0.8306(4) 0.0337(10) Uani 1 1 d . . .
C27 C 0.7269(4) 0.26864(14) 1.2593(4) 0.0325(10) Uani 1 1 d . . .
H10 H 0.7442 0.2388 1.2923 0.049 Uiso 1 1 calc R U .
H11 H 0.7874 0.2895 1.3018 0.049 Uiso 1 1 calc R U .
H12 H 0.7277 0.2681 1.1778 0.049 Uiso 1 1 calc R U .
C28 C 0.6675(4) -0.02021(14) 1.0197(4) 0.0342(11) Uani 1 1 d . . .
C29 C 0.7112(4) 0.05947(14) 1.0391(4) 0.0320(10) Uani 1 1 d . . .
C30 C 0.3873(4) 0.27897(14) 0.9701(4) 0.0297(10) Uani 1 1 d . . .
C31 C 0.4851(4) 0.33773(14) 1.3094(4) 0.0332(10) Uani 1 1 d . . .
H4 H 0.4546 0.3608 1.3477 0.040 Uiso 1 1 calc R U .
C32 C 0.4335(4) 0.32209(14) 1.1988(4) 0.0323(10) Uani 1 1 d . . .
H5 H 0.3615 0.3328 1.1484 0.039 Uiso 1 1 calc R U .
C33 C 0.5071(4) 0.28676(13) 1.1721(4) 0.0273(9) Uani 1 1 d . . .
C34 C 0.6563(4) 0.06532(14) 1.1291(4) 0.0293(10) Uani 1 1 d . . .
C35 C 0.7006(4) 0.11501(14) 1.3055(4) 0.0310(10) Uani 1 1 d . . .
C36 C 0.7287(4) 0.27385(14) 1.5235(4) 0.0302(10) Uani 1 1 d . . .
C37 C 0.6479(4) 0.10937(14) 1.1841(4) 0.0312(10) Uani 1 1 d . . .
C38 C 0.6485(4) 0.43626(15) 1.6634(4) 0.0378(11) Uani 1 1 d . . .
C39 C 0.1898(4) 0.28177(15) 0.8322(4) 0.0346(11) Uani 1 1 d . . .
C40 C 0.6154(4) -0.01488(14) 1.1120(4) 0.0319(10) Uani 1 1 d . . .
C41 C 0.8410(4) 0.26670(15) 1.6036(4) 0.0341(10) Uani 1 1 d . . .
H6 H 0.8900 0.2890 1.6486 0.041 Uiso 1 1 calc R U .
C42 C 0.6601(4) 0.35538(14) 1.6559(4) 0.0321(10) Uani 1 1 d . . .
C43 C 0.7158(4) 0.01863(15) 0.9839(4) 0.0362(11) Uani 1 1 d . . .
C44 C 0.6092(4) 0.02596(14) 1.1639(4) 0.0303(10) Uani 1 1 d . . .
C45 C 0.6668(4) 0.43699(15) 1.5522(4) 0.0377(11) Uani 1 1 d . . .
C46 C 0.5539(4) 0.22115(15) 1.4432(4) 0.0353(11) Uani 1 1 d . . .
H13 H 0.5085 0.2450 1.4676 0.053 Uiso 1 1 calc R U .
H14 H 0.5380 0.1929 1.4772 0.053 Uiso 1 1 calc R U .
H15 H 0.5298 0.2188 1.3586 0.053 Uiso 1 1 calc R U .
C47 C 0.7713(4) 0.19891(14) 1.5268(4) 0.0318(10) Uani 1 1 d . . .
C48 C 0.5268(4) 0.14395(15) 0.9892(4) 0.0327(10) Uani 1 1 d . . .
H7 H 0.5203 0.1191 0.9389 0.039 Uiso 1 1 calc R U .
C49 C 0.2126(4) 0.32252(15) 0.7854(4) 0.0358(11) Uani 1 1 d . . .
C50 C 0.7779(4) 0.08757(15) 1.3934(4) 0.0327(10) Uani 1 1 d . . .
H8 H 0.7990 0.0575 1.3848 0.039 Uiso 1 1 calc R U .
C51 C 0.5878(4) 0.14512(14) 1.1125(4) 0.0300(10) Uani 1 1 d . . .
C52 C 0.5922(4) 0.31304(13) 1.3560(4) 0.0295(10) Uani 1 1 d . . .
C53 C 0.6668(4) 0.31335(14) 1.4722(4) 0.0304(10) Uani 1 1 d . . .
C54 C 0.4775(4) 0.25909(14) 1.0726(3) 0.0287(10) Uani 1 1 d . . .
C55 C 0.6496(4) 0.39482(16) 1.7151(4) 0.0377(11) Uani 1 1 d . . .
C56 C 0.7394(4) -0.07397(17) 0.9004(4) 0.0422(12) Uani 1 1 d . . .
H16 H 0.8233 -0.0678 0.9419 0.051 Uiso 1 1 calc R U .
H17 H 0.7191 -0.0564 0.8280 0.051 Uiso 1 1 calc R U .
C57 C 0.7606(4) 0.15694(14) 1.4681(4) 0.0313(10) Uani 1 1 d . . .
C58 C -0.0135(6) 0.3990(2) 0.6184(6) 0.0710(19) Uani 1 1 d . . .
H22 H -0.0243 0.3857 0.5417 0.106 Uiso 1 1 calc R U .
H23 H -0.0245 0.4313 0.6105 0.106 Uiso 1 1 calc R U .
H24 H -0.0721 0.3865 0.6551 0.106 Uiso 1 1 calc R U .
C59 C 0.5020(5) 0.52846(17) 1.7781(5) 0.0489(13) Uani 1 1 d . . .
H25 H 0.5543 0.5323 1.8563 0.073 Uiso 1 1 calc R U .
H26 H 0.4193 0.5341 1.7790 0.073 Uiso 1 1 calc R U .
H27 H 0.5251 0.5495 1.7255 0.073 Uiso 1 1 calc R U .
C60 C 0.7224(5) -0.12346(15) 0.8729(4) 0.0430(12) Uani 1 1 d . . .
H28 H 0.7262 -0.1400 0.9442 0.065 Uiso 1 1 calc R U .
H29 H 0.7854 -0.1339 0.8389 0.065 Uiso 1 1 calc R U .
H30 H 0.6446 -0.1283 0.8179 0.065 Uiso 1 1 calc R U .
C61 C 0.8154(4) 0.11333(15) 1.4927(4) 0.0336(10) Uani 1 1 d . . .
H9 H 0.8675 0.1041 1.5640 0.040 Uiso 1 1 calc R U .
C62 C 0.1088(5) 0.38914(17) 0.6910(4) 0.0479(13) Uani 1 1 d . . .
H18 H 0.1687 0.4025 0.6559 0.057 Uiso 1 1 calc R U .
H19 H 0.1199 0.4018 0.7693 0.057 Uiso 1 1 calc R U .
C63 C 0.5131(5) 0.48129(19) 1.7373(6) 0.0619(16) Uani 1 1 d . . .
H20 H 0.5024 0.4598 1.7964 0.074 Uiso 1 1 calc R U .
H21 H 0.4507 0.4756 1.6647 0.074 Uiso 1 1 calc R U .
O100 O 0.6501(17) 0.0066(6) 0.6343(16) 0.054(6) Uiso 0.202(8) 1 d D . P
H100 H 0.707(17) -0.019(4) 0.660(12) 0.081 Uiso 0.202(8) 1 d D U P
C100 C 0.581(2) -0.0013(7) 0.5398(18) 0.034(6) Uiso 0.202(8) 1 d D . P
H10A H 0.5032 -0.0095 0.5503 0.051 Uiso 0.202(8) 1 calc R U P
H10B H 0.6124 -0.0260 0.5031 0.051 Uiso 0.202(8) 1 calc R U P
H10C H 0.5729 0.0251 0.4907 0.051 Uiso 0.202(8) 1 calc R U P

loop_
_atom_site_aniso_label
_atom_site_aniso_U_11
_atom_site_aniso_U_22
_atom_site_aniso_U_33
_atom_site_aniso_U_23
_atom_site_aniso_U_13
_atom_site_aniso_U_12
F0 0.0322(15) 0.0359(15) 0.0424(16) -0.0009(12) 0.0009(12) -0.0037(11)
F1 0.0496(17) 0.0287(14) 0.0539(17) 0.0026(12) 0.0214(14) -0.0035(12)
F2 0.0447(16) 0.0364(15) 0.0335(14) -0.0004(11) 0.0052(12) -0.0041(12)
F3 0.0327(15) 0.0391(15) 0.0421(15) 0.0048(12) -0.0005(12) -0.0043(12)
F4 0.0575(19) 0.0528(17) 0.0334(15) -0.0086(13) 0.0135(13) -0.0059(14)
F5 0.0537(18) 0.0301(14) 0.0434(16) -0.0003(12) 0.0122(13) -0.0100(12)
F6 0.070(2) 0.0393(16) 0.0559(18) -0.0027(13) 0.0343(16) -0.0009(14)
F7 0.0301(15) 0.0477(17) 0.0471(17) -0.0114(13) -0.0080(13) -0.0018(12)
F8 0.0456(16) 0.0343(14) 0.0379(15) -0.0022(11) 0.0132(13) -0.0045(12)
F9 0.0440(17) 0.0404(15) 0.0414(16) 0.0156(12) 0.0052(13) 0.0047(12)
F10 0.069(2) 0.0371(15) 0.0323(15) 0.0003(12) 0.0104(14) -0.0027(14)
F11 0.088(2) 0.0298(15) 0.0456(17) 0.0035(13) 0.0100(16) -0.0015(15)
O0 0.041(2) 0.045(2) 0.0374(19) -0.0004(15) -0.0084(16) 0.0160(16)
O1 0.041(2) 0.043(2) 0.052(2) -0.0134(16) 0.0070(17) 0.0053(16)
N0 0.0249(19) 0.032(2) 0.0275(19) -0.0031(15) -0.0006(15) 0.0051(15)
O2 0.046(2) 0.0252(17) 0.049(2) -0.0088(14) 0.0091(16) 0.0027(14)
N1 0.026(2) 0.030(2) 0.030(2) -0.0030(15) -0.0007(16) 0.0002(15)
N2 0.028(2) 0.0244(19) 0.033(2) 0.0010(15) 0.0011(16) 0.0042(15)
C18 0.027(2) 0.030(2) 0.024(2) 0.0026(18) -0.0021(19) 0.0005(18)
C19 0.033(3) 0.034(2) 0.027(2) -0.0030(19) -0.001(2) -0.001(2)
C20 0.026(2) 0.030(2) 0.026(2) -0.0028(18) -0.0004(19) -0.0023(18)
C21 0.033(3) 0.034(2) 0.029(2) 0.0030(19) 0.002(2) 0.005(2)
C22 0.031(3) 0.033(2) 0.028(2) -0.0048(18) -0.0007(19) -0.0002(19)
C23 0.041(3) 0.031(2) 0.032(3) -0.0022(19) 0.005(2) -0.001(2)
N3 0.034(2) 0.030(2) 0.030(2) -0.0003(16) -0.0020(17) 0.0062(16)
C25 0.027(2) 0.034(2) 0.025(2) 0.0006(18) 0.0022(18) 0.0002(19)
C26 0.038(3) 0.035(3) 0.024(2) 0.0029(19) 0.002(2) 0.004(2)
C27 0.027(2) 0.033(2) 0.034(3) -0.0030(19) 0.003(2) 0.0015(19)
C28 0.036(3) 0.029(2) 0.033(3) 0.0000(19) 0.002(2) 0.003(2)
C29 0.036(3) 0.022(2) 0.037(3) 0.0021(18) 0.008(2) -0.0006(19)
C30 0.026(2) 0.034(2) 0.025(2) 0.0002(18) -0.0008(18) 0.0020(19)
C31 0.033(3) 0.031(2) 0.031(2) -0.0001(19) 0.000(2) 0.0059(19)
C32 0.029(2) 0.032(2) 0.033(2) 0.0025(19) 0.004(2) 0.0031(19)
C33 0.024(2) 0.025(2) 0.027(2) 0.0016(17) -0.0031(18) 0.0030(17)
C34 0.028(2) 0.024(2) 0.033(2) 0.0003(18) 0.0018(19) -0.0003(18)
C35 0.029(2) 0.025(2) 0.035(3) -0.0015(18) 0.003(2) 0.0013(18)
C36 0.031(2) 0.031(2) 0.026(2) -0.0014(18) 0.0015(19) -0.0019(19)
C37 0.031(2) 0.027(2) 0.033(2) 0.0003(18) 0.003(2) -0.0007(19)
C38 0.037(3) 0.032(3) 0.038(3) -0.012(2) -0.002(2) -0.006(2)
C39 0.026(2) 0.040(3) 0.031(2) -0.006(2) -0.004(2) -0.001(2)
C40 0.033(3) 0.025(2) 0.034(3) -0.0009(18) 0.002(2) -0.0062(19)
C41 0.029(2) 0.036(3) 0.030(2) -0.0016(19) -0.005(2) -0.003(2)
C42 0.032(3) 0.028(2) 0.034(3) -0.0009(19) 0.003(2) -0.0032(19)
C43 0.040(3) 0.036(3) 0.035(3) 0.001(2) 0.013(2) 0.002(2)
C44 0.027(2) 0.031(2) 0.031(2) -0.0023(19) 0.0027(19) 0.0005(18)
C45 0.043(3) 0.028(2) 0.036(3) -0.002(2) 0.000(2) 0.000(2)
C46 0.031(3) 0.038(3) 0.033(3) 0.000(2) 0.000(2) 0.001(2)
C47 0.030(3) 0.033(2) 0.030(2) 0.0023(19) 0.004(2) 0.0024(19)
C48 0.031(3) 0.032(2) 0.033(3) -0.0041(19) 0.004(2) -0.0002(19)
C49 0.034(3) 0.038(3) 0.027(2) 0.000(2) -0.007(2) 0.008(2)
C50 0.030(2) 0.030(2) 0.036(3) 0.0006(19) 0.004(2) -0.0012(19)
C51 0.025(2) 0.031(2) 0.030(2) -0.0018(18) 0.0008(19) 0.0006(18)
C52 0.033(3) 0.025(2) 0.025(2) -0.0058(18) 0.0000(19) -0.0001(18)
C53 0.026(2) 0.033(2) 0.031(2) -0.0005(19) 0.0045(19) 0.0024(19)
C54 0.026(2) 0.033(2) 0.023(2) -0.0023(18) -0.0008(18) 0.0024(18)
C55 0.038(3) 0.048(3) 0.025(2) -0.009(2) 0.005(2) -0.004(2)
C56 0.040(3) 0.050(3) 0.036(3) -0.003(2) 0.009(2) -0.002(2)
C57 0.033(3) 0.028(2) 0.030(2) -0.0001(18) 0.004(2) 0.0018(19)
C58 0.064(4) 0.058(4) 0.070(4) -0.013(3) -0.018(3) 0.024(3)
C59 0.034(3) 0.050(3) 0.059(3) -0.012(3) 0.005(3) 0.005(2)
C60 0.046(3) 0.035(3) 0.046(3) -0.007(2) 0.010(2) 0.003(2)
C61 0.029(2) 0.038(3) 0.029(2) 0.008(2) -0.001(2) 0.005(2)
C62 0.050(3) 0.046(3) 0.042(3) 0.005(2) 0.002(2) 0.020(2)
C63 0.061(4) 0.049(3) 0.079(4) -0.013(3) 0.022(3) 0.008(3)

loop_
_atom_type_symbol
_atom_type_description
_atom_type_scat_dispersion_real
_atom_type_scat_dispersion_imag
_atom_type_scat_source
C C -0.0020 0.0020 'International Tables Vol C Tables 4.2.6.8 and 6.1.1.4'
H H 0.0000 0.0000 'International Tables Vol C Tables 4.2.6.8 and 6.1.1.4'
F F -0.0053 0.0127 'International Tables Vol C Tables 4.2.6.8 and 6.1.1.4'
N N -0.0031 0.0041 'International Tables Vol C Tables 4.2.6.8 and 6.1.1.4'
O O -0.0041 0.0075 'International Tables Vol C Tables 4.2.6.8 and 6.1.1.4'

loop_
_geom_angle_atom_site_label_1
_geom_angle_atom_site_label_2
_geom_angle_atom_site_label_3
_geom_angle
C49 O0 C62 119.1(4)
C38 O1 C63 114.6(4)
C33 N0 C52 108.2(3)
C33 N0 C27 123.4(3)
C52 N0 C27 122.5(3)
C28 O2 C56 120.3(4)
C47 N1 C36 109.6(3)
C47 N1 C46 123.0(4)
C36 N1 C46 123.1(3)
C25 N2 C51 108.5(3)
F3 C18 C26 117.9(4)
F3 C18 C30 119.7(4)
C26 C18 C30 122.4(4)
C48 C19 C25 108.4(4)
F0 C20 C39 117.4(4)
F0 C20 C30 119.7(4)
C39 C20 C30 122.8(4)
C41 C21 C47 108.1(4)
C23 C22 C42 114.4(4)
C23 C22 C53 122.7(4)
C42 C22 C53 122.8(4)
F10 C23 C45 117.4(4)
F10 C23 C22 119.7(4)
C45 C23 C22 123.0(4)
C57 N3 C35 110.3(3)
N2 C25 C54 125.6(4)
N2 C25 C19 107.8(4)
C54 C25 C19 126.5(4)
F9 C26 C18 117.9(4)
F9 C26 C49 120.4(4)
C18 C26 C49 121.8(4)
O2 C28 C40 116.7(4)
O2 C28 C43 127.4(4)
C40 C28 C43 115.8(4)
F1 C29 C43 116.6(4)
F1 C29 C34 119.7(4)
C43 C29 C34 123.7(4)
C20 C30 C18 115.0(4)
C20 C30 C54 124.2(4)
C18 C30 C54 120.8(4)
C32 C31 C52 108.1(4)
C31 C32 C33 109.1(4)
N0 C33 C54 127.1(4)
N0 C33 C32 106.7(3)
C54 C33 C32 126.0(4)
C29 C34 C44 114.4(4)
C29 C34 C37 123.2(4)
C44 C34 C37 122.4(4)
N3 C35 C37 118.8(4)
N3 C35 C50 107.3(4)
C37 C35 C50 133.5(4)
N1 C36 C41 106.6(4)
N1 C36 C53 119.9(4)
C41 C36 C53 133.0(4)
C35 C37 C51 122.0(4)
C35 C37 C34 119.5(4)
C51 C37 C34 118.5(4)
O1 C38 C55 123.0(4)
O1 C38 C45 120.1(4)
C55 C38 C45 116.8(4)
F7 C39 C20 119.0(4)
F7 C39 C49 118.9(4)
C20 C39 C49 122.0(4)
F5 C40 C44 118.5(4)
F5 C40 C28 118.9(4)
C44 C40 C28 122.6(4)
C21 C41 C36 108.5(4)
F2 C42 C55 117.4(4)
F2 C42 C22 120.0(4)
C55 C42 C22 122.5(4)
F6 C43 C29 117.2(4)
F6 C43 C28 122.0(4)
C29 C43 C28 120.8(4)
F8 C44 C40 117.5(4)
F8 C44 C34 119.9(4)
C40 C44 C34 122.6(4)
F11 C45 C23 119.7(4)
F11 C45 C38 118.9(4)
C23 C45 C38 121.4(4)
N1 C47 C21 107.0(4)
N1 C47 C57 117.9(4)
C21 C47 C57 133.0(4)
C19 C48 C51 106.7(4)
O0 C49 C39 117.5(4)
O0 C49 C26 126.4(4)
C39 C49 C26 116.0(4)
C61 C50 C35 107.5(4)
N2 C51 C37 123.3(4)
N2 C51 C48 108.6(4)
C37 C51 C48 128.1(4)
N0 C52 C31 107.7(3)
N0 C52 C53 123.8(4)
C31 C52 C53 128.1(4)
C52 C53 C36 121.1(4)
C52 C53 C22 117.4(4)
C36 C53 C22 121.3(4)
C33 C54 C25 127.4(4)
C33 C54 C30 114.4(4)
C25 C54 C30 117.8(4)
F4 C55 C38 120.3(4)
F4 C55 C42 118.2(4)
C38 C55 C42 121.5(4)
O2 C56 C60 107.6(4)
N3 C57 C47 116.8(4)
N3 C57 C61 107.0(4)
C47 C57 C61 135.9(4)
C50 C61 C57 107.9(4)
O0 C62 C58 108.0(4)
O1 C63 C59 108.9(5)

loop_
_geom_bond_atom_site_label_1
_geom_bond_atom_site_label_2
_geom_bond_distance
F0 C20 1.367(5)
F1 C29 1.372(5)
F2 C42 1.365(5)
F3 C18 1.356(5)
F4 C55 1.369(5)
F5 C40 1.371(5)
F6 C43 1.375(5)
F7 C39 1.365(5)
F8 C44 1.370(5)
F9 C26 1.378(5)
F10 C23 1.373(5)
F11 C45 1.370(5)
O0 C49 1.375(5)
O0 C62 1.473(6)
O1 C38 1.382(5)
O1 C63 1.488(7)
N0 C33 1.414(5)
N0 C52 1.431(5)
N0 C27 1.486(5)
O2 C28 1.379(5)
O2 C56 1.443(6)
N1 C47 1.408(5)
N1 C36 1.413(5)
N1 C46 1.497(6)
N2 C25 1.384(5)
N2 C51 1.397(5)
C18 C26 1.394(6)
C18 C30 1.416(6)
C19 C48 1.374(6)
C19 C25 1.465(6)
C20 C39 1.391(6)
C20 C30 1.403(6)
C21 C41 1.416(6)
C21 C47 1.419(6)
C22 C23 1.413(6)
C22 C42 1.416(6)
C22 C53 1.497(6)
C23 C45 1.390(6)
N3 C57 1.379(5)
N3 C35 1.388(5)
C25 C54 1.436(6)
C26 C49 1.407(6)
C28 C40 1.404(6)
C28 C43 1.411(6)
C29 C43 1.403(6)
C29 C34 1.403(6)
C30 C54 1.512(6)
C31 C32 1.385(6)
C31 C52 1.432(6)
C32 C33 1.452(6)
C33 C54 1.420(6)
C34 C44 1.412(6)
C34 C37 1.494(6)
C35 C37 1.432(6)
C35 C50 1.449(6)
C36 C41 1.419(6)
C36 C53 1.440(6)
C37 C51 1.437(6)
C38 C55 1.390(7)
C38 C45 1.405(7)
C39 C49 1.401(6)
C40 C44 1.387(6)
C42 C55 1.404(6)
C47 C57 1.434(6)
C48 C51 1.462(6)
C50 C61 1.390(6)
C52 C53 1.434(6)
C56 C60 1.525(6)
C57 C61 1.453(6)
C58 C62 1.488(7)
C59 C63 1.516(7)
O100 C100 1.23(3)
